data_1552399
loop_
_publ_author_name
'Dyachenko , Natalia V.'
'Khoroshutin, Andrey V.'
'Sotnikova, Yulia'
'Karnoukhova, Valentina A.'
'Tokarev, Sergey'
'Anisimov, Alexander V.'
'Fedorov, Yury V.'
'Fedorova, Olga'

_publ_section_title
;
 Synthesis of the fused heterocyclic systems via Mallory photoreaction of
 arylthienylethenes
;
_journal_name_full 'Photochemical &amp; Photobiological Sciences'
_journal_paper_doi 10.1039/C9PP00289H
_journal_year 2019
_chemical_formula_moiety 'C15 H14 O3 S'
_chemical_formula_sum 'C15 H14 O3 S'
_chemical_formula_weight 274.32
_space_group_crystal_system monoclinic
_space_group_IT_number 14
_space_group_name_Hall '-P 2ybc'
_space_group_name_H-M_alt 'P 1 21/c 1'
_symmetry_space_group_name_Hall '-P 2ybc'
_symmetry_space_group_name_H-M 'P 1 21/c 1'
_atom_sites_solution_hydrogens geom
_atom_sites_solution_primary dual
_audit_creation_method SHELXL-2016/6
_audit_update_record
;
2019-03-13 deposited with the CCDC.    2019-10-08 downloaded from the CCDC.
;
_cell_angle_alpha 90
_cell_angle_beta 97.9390(10)
_cell_angle_gamma 90
_cell_formula_units_Z 4
_cell_length_a 8.7010(6)
_cell_length_b 7.6258(5)
_cell_length_c 20.3847(14)
_cell_measurement_reflns_used 338
_cell_measurement_temperature 120(2)
_cell_measurement_theta_max 25
_cell_measurement_theta_min 3
_cell_volume 1339.60(16)
_computing_cell_refinement 'Bruker SAINT'
_computing_data_collection 'Bruker APEX2'
_computing_data_reduction 'Bruker SAINT'
_computing_molecular_graphics 'SHELXTL (Sheldrick, 2008)'
_computing_publication_material 'SHELXTL (Sheldrick, 2008)'
_computing_structure_refinement 'SHELXL (Sheldrick, 2015b)'
_computing_structure_solution 'SHELXT (Sheldrick, 2015a)'
_diffrn_ambient_temperature 120(2)
_diffrn_detector_type 'Bruker APEX II CCD area detector'
_diffrn_measured_fraction_theta_full 1.000
_diffrn_measured_fraction_theta_max 0.998
_diffrn_measurement_device_type 'Bruker APEX DUO diffractometer'
_diffrn_measurement_method 'omega scans'
_diffrn_radiation_type MoK\a
_diffrn_radiation_wavelength 0.71073
_diffrn_reflns_av_R_equivalents 0.0309
_diffrn_reflns_av_unetI/netI 0.0258
_diffrn_reflns_Laue_measured_fraction_full 1.000
_diffrn_reflns_Laue_measured_fraction_max 0.998
_diffrn_reflns_limit_h_max 12
_diffrn_reflns_limit_h_min -12
_diffrn_reflns_limit_k_max 10
_diffrn_reflns_limit_k_min -10
_diffrn_reflns_limit_l_max 29
_diffrn_reflns_limit_l_min -29
_diffrn_reflns_number 17797
_diffrn_reflns_point_group_measured_fraction_full 1.000
_diffrn_reflns_point_group_measured_fraction_max 0.998
_diffrn_reflns_theta_full 25.242
_diffrn_reflns_theta_max 30.494
_diffrn_reflns_theta_min 2.017
_exptl_absorpt_coefficient_mu 0.242
_exptl_absorpt_correction_T_max 0.7461
_exptl_absorpt_correction_T_min 0.6808
_exptl_absorpt_correction_type multi-scan
_exptl_absorpt_process_details SADABS
_exptl_crystal_colour colourless
_exptl_crystal_density_diffrn 1.360
_exptl_crystal_description prism
_exptl_crystal_F_000 576
_exptl_crystal_size_max 0.270
_exptl_crystal_size_mid 0.210
_exptl_crystal_size_min 0.180
_refine_diff_density_max 0.377
_refine_diff_density_min -0.225
_refine_diff_density_rms 0.047
_refine_ls_extinction_method none
_refine_ls_goodness_of_fit_ref 1.016
_refine_ls_hydrogen_treatment constr
_refine_ls_matrix_type full
_refine_ls_number_parameters 203
_refine_ls_number_reflns 4069
_refine_ls_number_restraints 19
_refine_ls_restrained_S_all 1.019
_refine_ls_R_factor_all 0.0535
_refine_ls_R_factor_gt 0.0381
_refine_ls_shift/su_max 0.000
_refine_ls_shift/su_mean 0.000
_refine_ls_structure_factor_coef Fsqd
_refine_ls_weighting_details 'w=1/[\s^2^(Fo^2^)+(0.0580P)^2^+0.2989P] where P=(Fo^2^+2Fc^2^)/3'
_refine_ls_weighting_scheme calc
_refine_ls_wR_factor_gt 0.1003
_refine_ls_wR_factor_ref 0.1092
_reflns_Friedel_coverage 0.000
_reflns_number_gt 3191
_reflns_number_total 4069
_reflns_threshold_expression I>2\s(I)
_cod_data_source_file c9pp00289h2.cif
_cod_data_source_block a
_cod_database_code 1552399
_shelx_shelxl_version_number 2016/6
_shelx_space_group_comment
;
The symmetry employed for this shelxl refinement is uniquely defined
by the following loop, which should always be used as a source of
symmetry information in preference to the above space-group names.
They are only intended as comments.
;
_shelx_estimated_absorpt_t_min 0.938
_shelx_estimated_absorpt_t_max 0.958

loop_
_space_group_symop_operation_xyz
'x, y, z'
'-x, y+1/2, -z+1/2'
'-x, -y, -z'
'x, -y-1/2, z-1/2'

loop_
_atom_site_label
_atom_site_type_symbol
_atom_site_fract_x
_atom_site_fract_y
_atom_site_fract_z
_atom_site_U_iso_or_equiv
_atom_site_adp_type
_atom_site_occupancy
_atom_site_site_symmetry_order
_atom_site_calc_flag
_atom_site_refinement_flags_posn
_atom_site_refinement_flags_adp
_atom_site_refinement_flags_occupancy
_atom_site_disorder_assembly
_atom_site_disorder_group
S1 S 0.6571(4) 0.1985(5) 0.37112(15) 0.0260(5) Uani 0.4189(19) 1 d . U P A 1
C2 C 0.7215(10) 0.2707(11) 0.4510(3) 0.0348(13) Uani 0.4189(19) 1 d . U P A 1
H2 H 0.696048 0.215918 0.489940 0.042 Uiso 0.4189(19) 1 calc R U P A 1
C3 C 0.8094(13) 0.4097(14) 0.4510(3) 0.0420(16) Uani 0.4189(19) 1 d . U P A 1
H3 H 0.853706 0.466407 0.490607 0.050 Uiso 0.4189(19) 1 calc R U P A 1
S3' S 0.8070(2) 0.4043(2) 0.46934(5) 0.0262(2) Uani 0.5811(19) 1 d . U P A 2
C2' C 0.6837(7) 0.2369(8) 0.4399(2) 0.0284(9) Uani 0.5811(19) 1 d . U P A 2
H2' H 0.635390 0.160727 0.467773 0.034 Uiso 0.5811(19) 1 calc R U P A 2
C1' C 0.6628(13) 0.2252(15) 0.3740(5) 0.0338(19) Uani 0.5811(19) 1 d . U P A 2
H1' H 0.598036 0.139289 0.350414 0.041 Uiso 0.5811(19) 1 calc R U P A 2
O1 O 0.78120(10) 0.50708(12) 0.07164(4) 0.0270(2) Uani 1 1 d . . . . .
O2 O 0.63202(10) 0.22436(11) 0.10253(4) 0.02491(19) Uani 1 1 d . . . . .
O3 O 0.59804(9) 0.14723(11) 0.23308(4) 0.02245(18) Uani 1 1 d . . . . .
C3A C 0.83296(13) 0.46808(16) 0.38895(6) 0.0228(2) Uani 1 1 d . U . . .
C4 C 0.92152(14) 0.61290(16) 0.37186(6) 0.0250(2) Uani 1 1 d . . . . .
H4 H 0.976964 0.683909 0.405409 0.030 Uiso 1 1 calc R U . . .
C5 C 0.92612(13) 0.64900(15) 0.30665(6) 0.0222(2) Uani 1 1 d . . . . .
H5 H 0.984377 0.746975 0.295192 0.027 Uiso 1 1 calc R U . . .
C5A C 0.84541(12) 0.54304(14) 0.25499(5) 0.0186(2) Uani 1 1 d . . . . .
C6 C 0.85540(13) 0.58396(14) 0.18783(6) 0.0200(2) Uani 1 1 d . . . . .
H6 H 0.913958 0.682651 0.177279 0.024 Uiso 1 1 calc R U . . .
C7 C 0.78050(13) 0.48106(15) 0.13796(5) 0.0198(2) Uani 1 1 d . . . . .
C8 C 0.69478(12) 0.33179(14) 0.15351(5) 0.0192(2) Uani 1 1 d . . . . .
C9 C 0.68365(12) 0.29074(14) 0.21862(5) 0.0183(2) Uani 1 1 d . . . . .
C9A C 0.75767(12) 0.39600(14) 0.27140(5) 0.0184(2) Uani 1 1 d . . . . .
C9B C 0.75131(13) 0.36053(15) 0.34011(6) 0.0214(2) Uani 1 1 d . U . . .
C10 C 0.87394(18) 0.6482(2) 0.05341(7) 0.0369(3) Uani 1 1 d . . . . .
H10A H 0.870463 0.650202 0.005158 0.055 Uiso 1 1 calc R U . . .
H10B H 0.981398 0.632203 0.074296 0.055 Uiso 1 1 calc R U . . .
H10C H 0.833749 0.759288 0.068239 0.055 Uiso 1 1 calc R U . . .
C11 C 0.47062(16) 0.2485(3) 0.08260(9) 0.0500(5) Uani 1 1 d . . . . .
H11A H 0.433172 0.161545 0.048742 0.075 Uiso 1 1 calc R U . . .
H11B H 0.452005 0.366704 0.064327 0.075 Uiso 1 1 calc R U . . .
H11C H 0.415213 0.234038 0.120965 0.075 Uiso 1 1 calc R U . . .
C12 C 0.67300(16) -0.01788(16) 0.22537(8) 0.0320(3) Uani 1 1 d . . . . .
H12A H 0.609024 -0.113104 0.239225 0.048 Uiso 1 1 calc R U . . .
H12B H 0.774768 -0.019008 0.252823 0.048 Uiso 1 1 calc R U . . .
H12C H 0.686353 -0.034146 0.178806 0.048 Uiso 1 1 calc R U . . .

loop_
_atom_site_aniso_label
_atom_site_aniso_U_11
_atom_site_aniso_U_22
_atom_site_aniso_U_33
_atom_site_aniso_U_23
_atom_site_aniso_U_13
_atom_site_aniso_U_12
S1 0.0313(8) 0.0271(9) 0.0218(7) 0.0081(6) 0.0116(7) 0.0012(6)
C2 0.040(4) 0.046(4) 0.020(2) 0.013(2) 0.012(2) 0.018(2)
C3 0.047(3) 0.045(3) 0.032(3) -0.008(3) -0.001(3) 0.0185(19)
S3' 0.0314(3) 0.0286(3) 0.0179(4) -0.0017(4) 0.0009(4) 0.0080(2)
C2' 0.033(2) 0.0286(17) 0.0246(18) 0.0058(13) 0.0085(14) 0.0047(12)
C1' 0.034(2) 0.034(4) 0.031(2) -0.0034(18) -0.0022(17) 0.0006(19)
O1 0.0342(5) 0.0272(4) 0.0192(4) 0.0030(3) 0.0025(3) -0.0104(4)
O2 0.0261(4) 0.0246(4) 0.0231(4) -0.0060(3) 0.0001(3) -0.0056(3)
O3 0.0238(4) 0.0171(4) 0.0275(4) 0.0015(3) 0.0072(3) -0.0026(3)
C3A 0.0241(5) 0.0248(6) 0.0191(5) -0.0012(4) 0.0011(4) 0.0081(4)
C4 0.0244(5) 0.0255(6) 0.0240(5) -0.0065(4) -0.0014(4) 0.0032(4)
C5 0.0201(5) 0.0198(5) 0.0258(5) -0.0040(4) 0.0002(4) -0.0004(4)
C5A 0.0171(5) 0.0170(5) 0.0212(5) -0.0017(4) 0.0008(4) 0.0021(4)
C6 0.0193(5) 0.0162(5) 0.0242(5) 0.0009(4) 0.0016(4) -0.0019(4)
C7 0.0210(5) 0.0190(5) 0.0190(5) 0.0014(4) 0.0016(4) -0.0005(4)
C8 0.0191(5) 0.0172(5) 0.0205(5) -0.0018(4) 0.0006(4) -0.0014(4)
C9 0.0177(5) 0.0148(5) 0.0224(5) 0.0005(4) 0.0030(4) -0.0003(4)
C9A 0.0175(5) 0.0171(5) 0.0205(5) 0.0000(4) 0.0018(4) 0.0027(4)
C9B 0.0218(5) 0.0208(5) 0.0213(5) 0.0004(4) 0.0016(4) 0.0051(4)
C10 0.0479(8) 0.0372(7) 0.0255(6) 0.0076(5) 0.0053(6) -0.0181(6)
C11 0.0228(6) 0.0784(13) 0.0470(9) -0.0302(9) -0.0018(6) -0.0100(7)
C12 0.0325(6) 0.0173(5) 0.0478(8) 0.0041(5) 0.0114(6) 0.0005(5)

loop_
_atom_type_symbol
_atom_type_description
_atom_type_scat_dispersion_real
_atom_type_scat_dispersion_imag
_atom_type_scat_source
C C 0.0033 0.0016 'International Tables Vol C Tables 4.2.6.8 and 6.1.1.4'
H H 0.0000 0.0000 'International Tables Vol C Tables 4.2.6.8 and 6.1.1.4'
O O 0.0106 0.0060 'International Tables Vol C Tables 4.2.6.8 and 6.1.1.4'
S S 0.1246 0.1234 'International Tables Vol C Tables 4.2.6.8 and 6.1.1.4'

loop_
_geom_angle_atom_site_label_1
_geom_angle_atom_site_label_2
_geom_angle_atom_site_label_3
_geom_angle
C9B S1 C2 90.5(3)
C3 C2 S1 111.7(6)
C3 C2 H2 124.1
S1 C2 H2 124.1
C2 C3 C3A 115.0(7)
C2 C3 H3 122.5
C3A C3 H3 122.5
C2' S3' C3A 91.97(19)
C1' C2' S3' 113.1(5)
C1' C2' H2' 123.4
S3' C2' H2' 123.4
C2' C1' C9B 114.0(8)
C2' C1' H1' 123.0
C9B C1' H1' 123.0
C7 O1 C10 116.58(9)
C8 O2 C11 114.38(10)
C9 O3 C12 113.92(9)
C3 C3A C9B 109.6(4)
C3 C3A C4 129.1(4)
C9B C3A C4 121.31(11)
C9B C3A S3' 112.51(10)
C4 C3A S3' 126.17(10)
C5 C4 C3A 119.15(11)
C5 C4 H4 120.4
C3A C4 H4 120.4
C4 C5 C5A 121.71(11)
C4 C5 H5 119.1
C5A C5 H5 119.1
C6 C5A C9A 120.46(10)
C6 C5A C5 119.77(10)
C9A C5A C5 119.77(10)
C7 C6 C5A 120.13(10)
C7 C6 H6 119.9
C5A C6 H6 119.9
O1 C7 C6 125.58(10)
O1 C7 C8 114.28(9)
C6 C7 C8 120.14(10)
O2 C8 C9 121.21(10)
O2 C8 C7 118.32(10)
C9 C8 C7 120.34(10)
O3 C9 C8 119.84(10)
O3 C9 C9A 119.19(10)
C8 C9 C9A 120.97(10)
C5A C9A C9 117.94(10)
C5A C9A C9B 118.19(10)
C9 C9A C9B 123.86(10)
C3A C9B C9A 119.85(11)
C3A C9B C1' 108.4(4)
C9A C9B C1' 131.7(4)
C3A C9B S1 113.20(15)
C9A C9B S1 126.94(15)
O1 C10 H10A 109.5
O1 C10 H10B 109.5
H10A C10 H10B 109.5
O1 C10 H10C 109.5
H10A C10 H10C 109.5
H10B C10 H10C 109.5
O2 C11 H11A 109.5
O2 C11 H11B 109.5
H11A C11 H11B 109.5
O2 C11 H11C 109.5
H11A C11 H11C 109.5
H11B C11 H11C 109.5
O3 C12 H12A 109.5
O3 C12 H12B 109.5
H12A C12 H12B 109.5
O3 C12 H12C 109.5
H12A C12 H12C 109.5
H12B C12 H12C 109.5

loop_
_geom_bond_atom_site_label_1
_geom_bond_atom_site_label_2
_geom_bond_distance
S1 C9B 1.656(3)
S1 C2 1.737(8)
C2 C3 1.307(11)
C2 H2 0.9500
C3 C3A 1.382(7)
C3 H3 0.9500
S3' C2' 1.722(4)
S3' C3A 1.7536(15)
C2' C1' 1.334(12)
C2' H2' 0.9500
C1' C9B 1.511(9)
C1' H1' 0.9500
O1 C7 1.3673(13)
O1 C10 1.4249(15)
O2 C8 1.3757(13)
O2 C11 1.4191(17)
O3 C9 1.3785(13)
O3 C12 1.4365(15)
C3A C9B 1.4046(16)
C3A C4 1.4174(18)
C4 C5 1.3634(17)
C4 H4 0.9500
C5 C5A 1.4321(15)
C5 H5 0.9500
C5A C6 1.4185(15)
C5A C9A 1.4222(15)
C6 C7 1.3751(15)
C6 H6 0.9500
C7 C8 1.4205(15)
C8 C9 1.3800(15)
C9 C9A 1.4231(15)
C9A C9B 1.4352(15)
C10 H10A 0.9800
C10 H10B 0.9800
C10 H10C 0.9800
C11 H11A 0.9800
C11 H11B 0.9800
C11 H11C 0.9800
C12 H12A 0.9800
C12 H12B 0.9800
C12 H12C 0.9800

loop_
_geom_torsion_atom_site_label_1
_geom_torsion_atom_site_label_2
_geom_torsion_atom_site_label_3
_geom_torsion_atom_site_label_4
_geom_torsion
C9B S1 C2 C3 -0.2(8)
S1 C2 C3 C3A -0.4(12)
C3A S3' C2' C1' 0.8(7)
S3' C2' C1' C9B -0.1(11)
C2 C3 C3A C9B 1.0(10)
C2 C3 C3A C4 -179.7(6)
C2' S3' C3A C9B -1.3(3)
C2' S3' C3A C4 177.1(3)
C3 C3A C4 C5 -178.6(6)
C9B C3A C4 C5 0.58(17)
S3' C3A C4 C5 -177.78(12)
C3A C4 C5 C5A -0.81(17)
C4 C5 C5A C6 -179.04(10)
C4 C5 C5A C9A 0.03(17)
C9A C5A C6 C7 -0.22(16)
C5 C5A C6 C7 178.85(10)
C10 O1 C7 C6 3.21(17)
C10 O1 C7 C8 -175.96(11)
C5A C6 C7 O1 179.89(10)
C5A C6 C7 C8 -0.97(16)
C11 O2 C8 C9 82.09(15)
C11 O2 C8 C7 -101.92(14)
O1 C7 C8 O2 4.38(15)
C6 C7 C8 O2 -174.85(10)
O1 C7 C8 C9 -179.59(10)
C6 C7 C8 C9 1.18(16)
C12 O3 C9 C8 75.28(13)
C12 O3 C9 C9A -105.59(12)
O2 C8 C9 O3 -5.15(16)
C7 C8 C9 O3 178.94(10)
O2 C8 C9 C9A 175.73(10)
C7 C8 C9 C9A -0.18(16)
C6 C5A C9A C9 1.18(15)
C5 C5A C9A C9 -177.88(10)
C6 C5A C9A C9B -179.96(10)
C5 C5A C9A C9B 0.97(15)
O3 C9 C9A C5A 179.90(9)
C8 C9 C9A C5A -0.98(16)
O3 C9 C9A C9B 1.12(16)
C8 C9 C9A C9B -179.76(10)
C3 C3A C9B C9A 179.8(5)
C4 C3A C9B C9A 0.43(17)
S3' C3A C9B C9A 179.00(10)
C4 C3A C9B C1' -177.1(5)
S3' C3A C9B C1' 1.5(5)
C3 C3A C9B S1 -1.1(5)
C4 C3A C9B S1 179.53(17)
C5A C9A C9B C3A -1.19(15)
C9 C9A C9B C3A 177.59(10)
C5A C9A C9B C1' 175.7(6)
C9 C9A C9B C1' -5.6(6)
C5A C9A C9B S1 179.84(19)
C9 C9A C9B S1 -1.4(2)
C2' C1' C9B C3A -0.9(10)
C2' C1' C9B C9A -178.0(5)
C2 S1 C9B C3A 0.8(4)
C2 S1 C9B C9A 179.8(3)
